data_1530036
loop_
_publ_author_name
'Guseinov, G.G.'
'Shnulin, A.N.'
'Mamedov, F.Kh.'
'Mamedov, H.S.'

_publ_section_title
;
 The crystal structure of Nd4 In5 S13
;
_journal_name_full 'Doklady Akademii Nauk SSSR'
_journal_page_first 1360
_journal_page_last 1362
_journal_volume 246
_journal_year 1979
_chemical_formula_sum 'In5 Nd4 S13'
_chemical_name_systematic 'Nd4 In5 S13'
_space_group_IT_number 55
_symmetry_space_group_name_Hall '-P 2 2ab'
_symmetry_space_group_name_H-M 'P b a m'
_cell_angle_alpha 90
_cell_angle_beta 90
_cell_angle_gamma 90
_cell_formula_units_Z 2
_cell_length_a 21.254
_cell_length_b 11.774
_cell_length_c 3.968
_cell_volume 992.971
_citation_journal_id_ASTM DANKAS
_cod_data_source_file Guseinov_DANKAS_1979_468.cif
_cod_data_source_block In5Nd4S13
_cod_original_cell_volume 992.9705
_cod_database_code 1530036

loop_
_symmetry_equiv_pos_as_xyz
x,y,z
-x,-y,z
x+1/2,-y+1/2,-z
-x+1/2,y+1/2,-z
-x,-y,-z
x,y,-z
-x-1/2,y-1/2,z
x-1/2,-y-1/2,z

loop_
_atom_site_label
_atom_site_type_symbol
_atom_site_fract_x
_atom_site_fract_y
_atom_site_fract_z
_atom_site_occupancy
_atom_site_U_iso_or_equiv
S7 S-2 0 0.5 0 1 0.0
Nd1 Nd+2 0.1562 0.1622 0 1 0.0
S3 S-2 -0.0941 -0.0044 0.5 1 0.0
Nd2 Nd+2 -0.3341 -0.0183 0 1 0.0
In3 In+3 -0.1704 0.1525 0.5 1 0.0
S1 S-2 0.1301 0.3463 0.5 1 0.0
S5 S-2 -0.2377 0.173 0 1 0.0
S2 S-2 -0.2421 -0.0781 0.5 1 0.0
S6 S-2 -0.1102 0.337 0.5 1 0.0
In2 In+3 0.0084 0.3342 0.5 1 0.0
S4 S-2 0.0197 0.1977 0 1 0.0
In1 In+3 0 0 0 1 0.0
